data_7111444
loop_
_publ_author_name
'Oakes, Daniel C. H.'
'Kimberley, Brian S.'
'Gibson, Vernon C.'
'Jones, David J.'
'White, Andrew J. P.'
'Williams, David J.'

_publ_section_title
;
 The surprisingly beneficial effect of soft donors on the performance of
 early transition metal olefin polymerisation catalysts
;
_journal_issue 19
_journal_name_full 'Chemical Communications'
_journal_page_first 2174
_journal_page_last 2175
_journal_paper_doi 10.1039/b409870f
_journal_year 2004
_chemical_formula_sum 'C37 H45 N O Zr'
_chemical_formula_weight 610.96
_chemical_name_systematic
;
?
;
_space_group_IT_number 14
_symmetry_cell_setting monoclinic
_symmetry_space_group_name_Hall '-P 2yn'
_symmetry_space_group_name_H-M 'P 1 21/n 1'
_atom_sites_solution_hydrogens geom
_atom_sites_solution_primary direct
_atom_sites_solution_secondary difmap
_audit_creation_method SHELXL-97
_cell_angle_alpha 90.00
_cell_angle_beta 101.462(8)
_cell_angle_gamma 90.00
_cell_formula_units_Z 4
_cell_length_a 13.2413(15)
_cell_length_b 14.9424(15)
_cell_length_c 16.766(2)
_cell_measurement_reflns_used 28
_cell_measurement_temperature 193(2)
_cell_measurement_theta_max 27.97
_cell_measurement_theta_min 4.90
_cell_volume 3251.1(6)
_computing_cell_refinement 'Bruker XSCANS'
_computing_data_collection 'Bruker XSCANS'
_computing_data_reduction 'Bruker SHELXTL'
_computing_molecular_graphics 'Bruker SHELXTL'
_computing_publication_material 'Bruker SHELXTL'
_computing_structure_refinement 'SHELXL-97 (Sheldrick, 1997)'
_computing_structure_solution 'SHELXS-97 (Sheldrick, 1990)'
_diffrn_ambient_temperature 193(2)
_diffrn_measured_fraction_theta_full 0.999
_diffrn_measured_fraction_theta_max 0.999
_diffrn_measurement_device_type 'Bruker P4/RA'
_diffrn_measurement_method '\w scans'
_diffrn_radiation_monochromator graphite
_diffrn_radiation_source 'fine-focus sealed tube'
_diffrn_radiation_type CuK\a
_diffrn_radiation_wavelength 1.54178
_diffrn_reflns_av_R_equivalents 0.0553
_diffrn_reflns_av_sigmaI/netI 0.0427
_diffrn_reflns_limit_h_max 1
_diffrn_reflns_limit_h_min -14
_diffrn_reflns_limit_k_max 7
_diffrn_reflns_limit_k_min -16
_diffrn_reflns_limit_l_max 18
_diffrn_reflns_limit_l_min -17
_diffrn_reflns_number 5050
_diffrn_reflns_theta_full 59.98
_diffrn_reflns_theta_max 59.98
_diffrn_reflns_theta_min 3.90
_diffrn_standards_interval_count 97
_diffrn_standards_number 3
_exptl_absorpt_coefficient_mu 2.969
_exptl_absorpt_correction_T_max 0.3626
_exptl_absorpt_correction_T_min 0.2157
_exptl_absorpt_correction_type empirical
_exptl_crystal_colour 'Pale yellow'
_exptl_crystal_density_diffrn 1.248
_exptl_crystal_density_method 'not measured'
_exptl_crystal_description blocks
_exptl_crystal_F_000 1288
_exptl_crystal_size_max 0.47
_exptl_crystal_size_mid 0.33
_exptl_crystal_size_min 0.27
_refine_diff_density_max 0.382
_refine_diff_density_min -0.448
_refine_diff_density_rms 0.064
_refine_ls_extinction_coef 0.00025(5)
_refine_ls_extinction_expression Fc^*^=kFc[1+0.001xFc^2^\l^3^/sin(2\q)]^-1/4^
_refine_ls_extinction_method SHELXL
_refine_ls_goodness_of_fit_ref 1.028
_refine_ls_hydrogen_treatment mixed
_refine_ls_matrix_type full
_refine_ls_number_parameters 362
_refine_ls_number_reflns 4818
_refine_ls_number_restraints 0
_refine_ls_restrained_S_all 1.028
_refine_ls_R_factor_all 0.0530
_refine_ls_R_factor_gt 0.0389
_refine_ls_shift/su_max 0.001
_refine_ls_shift/su_mean 0.000
_refine_ls_structure_factor_coef Fsqd
_refine_ls_weighting_details 'calc w=1/[\s^2^(Fo^2^)+(0.0497P)^2^+1.5588P] where P=(Fo^2^+2Fc^2^)/3'
_refine_ls_weighting_scheme calc
_refine_ls_wR_factor_gt 0.0899
_refine_ls_wR_factor_ref 0.0946
_reflns_number_gt 3938
_reflns_number_total 4818
_reflns_threshold_expression >2sigma(I)
_cod_data_source_file b409870fsup1.cif
_cod_data_source_block Compound_2
_cod_depositor_comments
;
The following automatic conversions were performed:

'_symmetry_cell_setting' value 'Monoclinic' changed to 'monoclinic'
according to /home/saulius/struct/CIF-dictionaries/cif_core.dic
dictionary named 'cif_core.dic' version 2.4.2 from
2011-04-26.

'_exptl_absorpt_correction_type' value 'Empirical'
changed to 'empirical' according to
/home/saulius/struct/CIF-dictionaries/cif_core.dic dictionary named
'cif_core.dic' version 2.4.2 from 2011-04-26.

Automatic conversion script
Id: cif_fix_values 1891 2012-01-12 08:04:46Z andrius 
;
_cod_original_cell_volume 3251.2(6)
_cod_original_sg_symbol_H-M P2(1)/n
_cod_database_code 7111444

loop_
_symmetry_equiv_pos_as_xyz
'x, y, z'
'-x+1/2, y+1/2, -z+1/2'
'-x, -y, -z'
'x-1/2, -y-1/2, z-1/2'

loop_
_atom_site_label
_atom_site_type_symbol
_atom_site_fract_x
_atom_site_fract_y
_atom_site_fract_z
_atom_site_U_iso_or_equiv
_atom_site_adp_type
_atom_site_occupancy
_atom_site_symmetry_multiplicity
_atom_site_calc_flag
_atom_site_refinement_flags
Zr Zr 0.86562(2) 0.21337(2) 0.236499(17) 0.02571(11) Uani 1 1 d .
O1 O 0.99079(17) 0.14572(16) 0.28179(13) 0.0277(5) Uani 1 1 d .
C1 C 1.0804(2) 0.1299(2) 0.25392(19) 0.0245(7) Uani 1 1 d .
C2 C 1.1391(2) 0.0533(2) 0.27765(19) 0.0235(7) Uani 1 1 d .
C3 C 1.2290(3) 0.0442(2) 0.2459(2) 0.0269(8) Uani 1 1 d .
H3A H 1.2711 -0.0067 0.2619 0.032 Uiso 1 1 calc R
C4 C 1.2601(3) 0.1041(2) 0.1932(2) 0.0268(7) Uani 1 1 d .
C5 C 1.1970(2) 0.1779(2) 0.1696(2) 0.0267(7) Uani 1 1 d .
H5A H 1.2155 0.2197 0.1324 0.032 Uiso 1 1 calc R
C6 C 1.1079(2) 0.1915(2) 0.1993(2) 0.0246(7) Uani 1 1 d .
C7 C 1.0388(3) 0.2710(2) 0.1739(2) 0.0309(8) Uani 1 1 d .
H7A H 1.0408 0.3104 0.2216 0.037 Uiso 1 1 calc R
H7B H 1.0659 0.3054 0.1323 0.037 Uiso 1 1 calc R
N7 N 0.9295(2) 0.2461(2) 0.14022(18) 0.0290(7) Uani 1 1 d .
C8 C 0.9041(3) 0.2376(3) 0.0533(2) 0.0382(10) Uani 1 1 d .
C9 C 0.8986(3) 0.1536(3) 0.0165(2) 0.0422(10) Uani 1 1 d .
C10 C 0.8677(3) 0.1481(4) -0.0678(3) 0.0617(14) Uani 1 1 d .
H10A H 0.8619 0.0912 -0.0935 0.074 Uiso 1 1 calc R
C11 C 0.8455(4) 0.2236(5) -0.1139(3) 0.079(2) Uani 1 1 d .
H11A H 0.8243 0.2184 -0.1712 0.095 Uiso 1 1 calc R
C12 C 0.8535(4) 0.3063(5) -0.0786(3) 0.0721(18) Uani 1 1 d .
H12A H 0.8389 0.3580 -0.1118 0.087 Uiso 1 1 calc R
C13 C 0.8830(3) 0.3157(3) 0.0061(3) 0.0514(12) Uani 1 1 d .
C14 C 1.1054(3) -0.0198(2) 0.3308(2) 0.0283(8) Uani 1 1 d .
C15 C 1.0058(3) -0.0628(3) 0.2842(2) 0.0439(10) Uani 1 1 d .
H15A H 0.9835 -0.1097 0.3178 0.066 Uiso 1 1 calc R
H15B H 1.0183 -0.0891 0.2335 0.066 Uiso 1 1 calc R
H15C H 0.9519 -0.0170 0.2716 0.066 Uiso 1 1 calc R
C16 C 1.0874(3) 0.0182(3) 0.4119(2) 0.0404(9) Uani 1 1 d .
H16A H 1.0658 -0.0301 0.4444 0.061 Uiso 1 1 calc R
H16B H 1.0335 0.0640 0.4013 0.061 Uiso 1 1 calc R
H16C H 1.1514 0.0449 0.4418 0.061 Uiso 1 1 calc R
C17 C 1.1868(3) -0.0937(3) 0.3515(2) 0.0398(9) Uani 1 1 d .
H17A H 1.1626 -0.1392 0.3854 0.060 Uiso 1 1 calc R
H17B H 1.2514 -0.0678 0.3811 0.060 Uiso 1 1 calc R
H17C H 1.1985 -0.1214 0.3011 0.060 Uiso 1 1 calc R
C18 C 1.3604(3) 0.0927(3) 0.1621(2) 0.0350(9) Uani 1 1 d .
C19 C 1.4171(4) 0.0074(3) 0.1918(3) 0.0586(13) Uani 1 1 d .
H19A H 1.3732 -0.0442 0.1730 0.088 Uiso 1 1 calc R
H19B H 1.4344 0.0077 0.2514 0.088 Uiso 1 1 calc R
H19C H 1.4805 0.0036 0.1702 0.088 Uiso 1 1 calc R
C20 C 1.4313(4) 0.1704(3) 0.1925(4) 0.085(2) Uani 1 1 d .
H20A H 1.3966 0.2269 0.1742 0.127 Uiso 1 1 calc R
H20B H 1.4946 0.1653 0.1709 0.127 Uiso 1 1 calc R
H20C H 1.4485 0.1693 0.2521 0.127 Uiso 1 1 calc R
C21 C 1.3361(4) 0.0899(4) 0.0694(3) 0.0762(18) Uani 1 1 d .
H21A H 1.2992 0.1445 0.0484 0.114 Uiso 1 1 calc R
H21B H 1.2931 0.0376 0.0511 0.114 Uiso 1 1 calc R
H21C H 1.4005 0.0857 0.0492 0.114 Uiso 1 1 calc R
C22 C 0.9225(3) 0.0688(3) 0.0648(3) 0.0491(11) Uani 1 1 d .
H22A H 0.9962 0.0672 0.0893 0.074 Uiso 1 1 d R
H22B H 0.9049 0.0172 0.0287 0.074 Uiso 1 1 d R
H22C H 0.8822 0.0669 0.1079 0.074 Uiso 1 1 d R
C23 C 0.8892(4) 0.4061(3) 0.0454(3) 0.0698(16) Uani 1 1 d .
H23A H 0.9617 0.4224 0.0646 0.105 Uiso 1 1 d R
H23B H 0.8541 0.4046 0.0916 0.105 Uiso 1 1 d R
H23C H 0.8560 0.4505 0.0056 0.105 Uiso 1 1 d R
C24 C 0.7271(3) 0.1209(3) 0.2271(2) 0.0351(9) Uani 1 1 d .
H24A H 0.7436 0.0566 0.2239 0.042 Uiso 1 1 calc R
H24B H 0.6848 0.1321 0.2686 0.042 Uiso 1 1 calc R
C25 C 0.6687(3) 0.1156(3) 0.0741(2) 0.0406(9) Uani 1 1 d .
H25A H 0.6773 0.0525 0.0744 0.049 Uiso 1 1 calc R
C26 C 0.6388(3) 0.1596(3) 0.0013(2) 0.0484(11) Uani 1 1 d .
H26A H 0.6261 0.1262 -0.0479 0.058 Uiso 1 1 calc R
C27 C 0.6270(3) 0.2517(3) -0.0016(2) 0.0475(11) Uani 1 1 d .
H27A H 0.6067 0.2813 -0.0524 0.057 Uiso 1 1 calc R
C28 C 0.6451(3) 0.2996(3) 0.0696(2) 0.0419(10) Uani 1 1 d .
H28A H 0.6371 0.3628 0.0683 0.050 Uiso 1 1 calc R
C29 C 0.6751(3) 0.2556(3) 0.1439(2) 0.0335(9) Uani 1 1 d .
H29A H 0.6880 0.2895 0.1927 0.040 Uiso 1 1 calc R
C30 C 0.6868(3) 0.1626(3) 0.1481(2) 0.0299(8) Uani 1 1 d .
C31 C 0.8778(3) 0.3341(3) 0.3212(2) 0.0399(9) Uani 1 1 d .
H31A H 0.9477 0.3430 0.3544 0.048 Uiso 1 1 calc R
H31B H 0.8517 0.3902 0.2930 0.048 Uiso 1 1 calc R
C32 C 0.7042(3) 0.3227(3) 0.3593(2) 0.0445(10) Uani 1 1 d .
H32A H 0.6835 0.3769 0.3311 0.053 Uiso 1 1 calc R
C33 C 0.6334(3) 0.2756(4) 0.3922(3) 0.0586(13) Uani 1 1 d .
H33A H 0.5655 0.2983 0.3880 0.070 Uiso 1 1 calc R
C34 C 0.6602(4) 0.1957(4) 0.4313(3) 0.0661(15) Uani 1 1 d .
H34A H 0.6107 0.1625 0.4529 0.079 Uiso 1 1 calc R
C35 C 0.7587(4) 0.1645(4) 0.4389(2) 0.0565(13) Uani 1 1 d .
H35A H 0.7775 0.1093 0.4660 0.068 Uiso 1 1 calc R
C36 C 0.8315(3) 0.2122(3) 0.4075(2) 0.0425(10) Uani 1 1 d .
H36A H 0.8998 0.1898 0.4141 0.051 Uiso 1 1 calc R
C37 C 0.8059(3) 0.2932(3) 0.3661(2) 0.0361(9) Uani 1 1 d .

loop_
_atom_site_aniso_label
_atom_site_aniso_U_11
_atom_site_aniso_U_22
_atom_site_aniso_U_33
_atom_site_aniso_U_23
_atom_site_aniso_U_13
_atom_site_aniso_U_12
Zr 0.02527(16) 0.02600(17) 0.02593(17) 0.00273(15) 0.00525(11) 0.00202(14)
O1 0.0270(12) 0.0301(13) 0.0272(12) 0.0043(11) 0.0083(10) 0.0028(11)
C1 0.0243(16) 0.0243(19) 0.0241(16) -0.0014(15) 0.0027(13) -0.0004(15)
C2 0.0286(16) 0.0189(17) 0.0211(16) -0.0010(14) 0.0008(13) -0.0018(14)
C3 0.0315(19) 0.0193(18) 0.0291(17) -0.0024(15) 0.0040(15) 0.0028(15)
C4 0.0280(17) 0.0238(19) 0.0283(18) -0.0050(15) 0.0045(14) -0.0015(15)
C5 0.0280(17) 0.0250(18) 0.0270(18) 0.0038(15) 0.0054(14) -0.0021(15)
C6 0.0262(16) 0.0199(18) 0.0260(17) 0.0020(14) 0.0009(13) -0.0001(14)
C7 0.0301(18) 0.023(2) 0.040(2) 0.0083(16) 0.0086(15) 0.0046(15)
N7 0.0254(14) 0.0296(16) 0.0316(16) 0.0064(14) 0.0048(12) 0.0030(13)
C8 0.0258(18) 0.062(3) 0.0272(19) 0.0159(19) 0.0065(15) 0.0067(18)
C9 0.035(2) 0.063(3) 0.029(2) -0.002(2) 0.0076(16) 0.008(2)
C10 0.044(2) 0.110(5) 0.031(2) -0.005(3) 0.0088(19) 0.004(3)
C11 0.052(3) 0.155(7) 0.032(3) 0.016(4) 0.011(2) 0.009(4)
C12 0.056(3) 0.114(5) 0.048(3) 0.052(3) 0.015(2) 0.015(3)
C13 0.038(2) 0.066(3) 0.051(3) 0.032(2) 0.013(2) 0.013(2)
C14 0.0389(19) 0.0227(19) 0.0228(17) 0.0052(15) 0.0050(15) 0.0038(16)
C15 0.053(2) 0.033(2) 0.044(2) 0.0086(19) 0.0060(19) -0.013(2)
C16 0.057(2) 0.038(2) 0.0283(19) 0.0068(18) 0.0135(18) 0.008(2)
C17 0.055(2) 0.028(2) 0.038(2) 0.0101(18) 0.0123(18) 0.0071(19)
C18 0.0292(18) 0.033(2) 0.045(2) 0.0008(18) 0.0133(17) 0.0023(16)
C19 0.057(3) 0.055(3) 0.072(3) 0.010(3) 0.033(2) 0.023(2)
C20 0.040(3) 0.051(3) 0.173(7) -0.029(4) 0.044(3) -0.007(2)
C21 0.075(3) 0.116(5) 0.045(3) 0.015(3) 0.031(3) 0.037(3)
C22 0.048(2) 0.051(3) 0.048(2) -0.013(2) 0.008(2) 0.002(2)
C23 0.063(3) 0.060(3) 0.087(4) 0.047(3) 0.017(3) 0.017(3)
C24 0.036(2) 0.034(2) 0.037(2) 0.0006(17) 0.0088(16) -0.0020(17)
C25 0.038(2) 0.040(2) 0.043(2) -0.0092(19) 0.0057(17) 0.0015(18)
C26 0.044(2) 0.066(3) 0.033(2) -0.015(2) 0.0026(18) 0.005(2)
C27 0.042(2) 0.068(3) 0.029(2) 0.008(2) 0.0001(18) 0.008(2)
C28 0.038(2) 0.043(3) 0.044(2) 0.005(2) 0.0064(17) 0.0073(19)
C29 0.0314(19) 0.042(2) 0.0267(19) -0.0041(17) 0.0044(15) 0.0032(17)
C30 0.0237(17) 0.036(2) 0.0299(19) -0.0020(17) 0.0047(14) -0.0021(15)
C31 0.041(2) 0.039(2) 0.037(2) -0.0043(19) 0.0027(17) 0.0018(18)
C32 0.046(2) 0.056(3) 0.031(2) -0.006(2) 0.0050(18) 0.015(2)
C33 0.042(2) 0.091(4) 0.045(2) -0.006(3) 0.012(2) 0.012(3)
C34 0.058(3) 0.104(5) 0.041(2) 0.010(3) 0.021(2) -0.007(3)
C35 0.068(3) 0.071(3) 0.029(2) 0.018(2) 0.008(2) 0.005(3)
C36 0.042(2) 0.055(3) 0.0277(19) -0.002(2) -0.0006(16) 0.009(2)
C37 0.039(2) 0.041(2) 0.0251(18) -0.0064(18) -0.0015(15) 0.0068(19)

loop_
_atom_type_symbol
_atom_type_description
_atom_type_scat_dispersion_real
_atom_type_scat_dispersion_imag
_atom_type_scat_source
C C 0.0181 0.0091 'International Tables Vol C Tables 4.2.6.8 and 6.1.1.4'
H H 0.0000 0.0000 'International Tables Vol C Tables 4.2.6.8 and 6.1.1.4'
N N 0.0311 0.0180 'International Tables Vol C Tables 4.2.6.8 and 6.1.1.4'
O O 0.0492 0.0322 'International Tables Vol C Tables 4.2.6.8 and 6.1.1.4'
Zr Zr -0.1862 2.2449 'International Tables Vol C Tables 4.2.6.8 and 6.1.1.4'

loop_
_geom_angle_atom_site_label_1
_geom_angle_atom_site_label_2
_geom_angle_atom_site_label_3
_geom_angle
O1 Zr N7 88.76(10)
O1 Zr C24 108.75(12)
N7 Zr C24 123.33(13)
O1 Zr C31 102.53(12)
N7 Zr C31 108.42(13)
C24 Zr C31 118.64(13)
O1 Zr C30 131.57(11)
N7 Zr C30 95.26(11)
C24 Zr C30 33.62(12)
C31 Zr C30 121.37(13)
O1 Zr C37 105.85(10)
N7 Zr C37 139.62(13)
C24 Zr C37 87.91(13)
C31 Zr C37 32.33(13)
C30 Zr C37 101.71(11)
O1 Zr C29 160.64(11)
N7 Zr C29 88.62(11)
C24 Zr C29 57.71(12)
C31 Zr C29 96.50(13)
C30 Zr C29 29.88(11)
C37 Zr C29 88.36(10)
O1 Zr C7 67.47(9)
N7 Zr C7 30.25(11)
C24 Zr C7 149.02(12)
C31 Zr C7 91.60(12)
C30 Zr C7 125.39(11)
C37 Zr C7 123.01(11)
C29 Zr C7 115.96(10)
C1 O1 Zr 132.4(2)
O1 C1 C2 120.8(3)
O1 C1 C6 117.6(3)
C2 C1 C6 121.6(3)
C1 C2 C3 115.9(3)
C1 C2 C14 122.7(3)
C3 C2 C14 121.3(3)
C4 C3 C2 124.4(3)
C3 C4 C5 117.2(3)
C3 C4 C18 122.5(3)
C5 C4 C18 120.3(3)
C6 C5 C4 121.5(3)
C5 C6 C1 119.4(3)
C5 C6 C7 121.9(3)
C1 C6 C7 118.7(3)
N7 C7 C6 113.5(3)
N7 C7 Zr 43.15(14)
C6 C7 Zr 98.4(2)
C8 N7 C7 114.9(3)
C8 N7 Zr 137.5(2)
C7 N7 Zr 106.6(2)
C9 C8 C13 120.8(4)
C9 C8 N7 120.7(3)
C13 C8 N7 118.5(4)
C10 C9 C8 118.7(5)
C10 C9 C22 119.1(4)
C8 C9 C22 122.2(3)
C11 C10 C9 120.8(5)
C10 C11 C12 120.9(5)
C11 C12 C13 120.7(5)
C12 C13 C8 118.0(5)
C12 C13 C23 121.0(5)
C8 C13 C23 121.0(4)
C2 C14 C15 108.8(3)
C2 C14 C17 111.8(3)
C15 C14 C17 108.0(3)
C2 C14 C16 111.5(3)
C15 C14 C16 109.7(3)
C17 C14 C16 107.0(3)
C19 C18 C20 107.5(4)
C19 C18 C21 107.6(4)
C20 C18 C21 110.9(4)
C19 C18 C4 112.9(3)
C20 C18 C4 108.7(3)
C21 C18 C4 109.2(3)
C30 C24 Zr 87.0(2)
C26 C25 C30 120.9(4)
C25 C26 C27 121.2(4)
C28 C27 C26 119.3(4)
C27 C28 C29 120.0(4)
C28 C29 C30 121.5(4)
C28 C29 Zr 132.6(3)
C30 C29 Zr 70.4(2)
C29 C30 C25 117.1(4)
C29 C30 C24 119.0(3)
C25 C30 C24 123.6(4)
C29 C30 Zr 79.7(2)
C25 C30 Zr 128.0(2)
C24 C30 Zr 59.35(18)
C37 C31 Zr 91.0(2)
C33 C32 C37 121.9(4)
C32 C33 C34 120.3(4)
C35 C34 C33 119.5(4)
C34 C35 C36 120.8(5)
C35 C36 C37 121.0(4)
C32 C37 C36 116.4(4)
C32 C37 C31 122.8(4)
C36 C37 C31 119.9(3)
C32 C37 Zr 119.9(2)
C36 C37 Zr 86.4(2)
C31 C37 Zr 56.68(19)

loop_
_geom_bond_atom_site_label_1
_geom_bond_atom_site_label_2
_geom_bond_distance
Zr O1 1.961(2)
Zr N7 2.025(3)
Zr C24 2.277(4)
Zr C31 2.282(4)
Zr C30 2.643(3)
Zr C37 2.730(4)
Zr C29 2.759(4)
Zr C7 2.838(3)
O1 C1 1.379(4)
C1 C2 1.397(5)
C1 C6 1.397(5)
C2 C3 1.403(4)
C2 C14 1.531(4)
C3 C4 1.379(5)
C4 C5 1.391(5)
C4 C18 1.530(4)
C5 C6 1.383(4)
C6 C7 1.508(4)
C7 N7 1.492(4)
N7 C8 1.435(5)
C8 C9 1.394(6)
C8 C13 1.406(6)
C9 C10 1.393(6)
C9 C22 1.503(6)
C10 C11 1.365(8)
C11 C12 1.365(8)
C12 C13 1.404(7)
C13 C23 1.498(7)
C14 C15 1.534(5)
C14 C17 1.534(5)
C14 C16 1.535(5)
C18 C19 1.512(6)
C18 C20 1.516(6)
C18 C21 1.523(6)
C24 C30 1.465(5)
C25 C26 1.373(6)
C25 C30 1.404(5)
C26 C27 1.385(6)
C27 C28 1.372(6)
C28 C29 1.395(5)
C29 C30 1.397(5)
C31 C37 1.460(5)
C32 C33 1.373(6)
C32 C37 1.400(5)
C33 C34 1.373(7)
C34 C35 1.368(7)
C35 C36 1.384(6)
C36 C37 1.403(6)
